data_1568310
loop_
_publ_author_name
'Tao, Si-Chen'
'Meng, Fan-Cheng'
'Wang, Tie'
'Zheng, Yan-Long'

_publ_section_title
;
 Ni-catalyzed arylation of alkynes with organoboronic acids and aldehydes
 to access stereodefined allylic alcohols.
;
_journal_issue 8
_journal_name_full 'Chemical science'
_journal_page_first 2040
_journal_page_last 2045
_journal_paper_doi 10.1039/d2sc05894d
_journal_volume 14
_journal_year 2023
_chemical_formula_moiety '2(C28 H32 O2)'
_chemical_formula_sum 'C56 H64 O4'
_chemical_formula_weight 801.07
_chemical_name_systematic 1
_space_group_crystal_system monoclinic
_space_group_IT_number 14
_space_group_name_Hall '-P 2yn'
_space_group_name_H-M_alt 'P 1 21/n 1'
_atom_sites_solution_hydrogens geom
_audit_creation_date 2022-07-19
_audit_creation_method
;
Olex2 1.2
(compiled 2018.05.29 svn.r3508 for OlexSys, GUI svn.r5506)
;
_audit_update_record
;
2022-09-27 deposited with the CCDC.	2023-01-20 downloaded from the CCDC.
;
_cell_angle_alpha 90
_cell_angle_beta 103.304(4)
_cell_angle_gamma 90
_cell_formula_units_Z 4
_cell_length_a 17.9673(7)
_cell_length_b 15.1856(5)
_cell_length_c 18.5806(8)
_cell_measurement_reflns_used 11817
_cell_measurement_temperature 293
_cell_measurement_theta_max 67.8060
_cell_measurement_theta_min 2.4550
_cell_volume 4933.6(3)
_computing_cell_refinement 'CrysAlisPro 1.171.41.89a (Rigaku OD, 2020)'
_computing_data_collection 'CrysAlisPro 1.171.41.89a (Rigaku OD, 2020)'
_computing_data_reduction 'CrysAlisPro 1.171.41.89a (Rigaku OD, 2020)'
_computing_molecular_graphics 'Olex2 (Dolomanov et al., 2009)'
_computing_publication_material 'Olex2 (Dolomanov et al., 2009)'
_computing_structure_refinement 'ShelXL (Sheldrick, 2015)'
_computing_structure_solution 'SHELXT 2014/5 (Sheldrick, 2014)'
_diffrn_ambient_temperature 293
_diffrn_detector 'Hybrid Pixel Array Detector'
_diffrn_detector_area_resol_mean 10.0000
_diffrn_measured_fraction_theta_full 0.998
_diffrn_measured_fraction_theta_max 0.998
_diffrn_measurement_details
;
List of Runs (angles in degrees, time in seconds):

  # Type    Start    End  Width  t~exp~   \w     \q     \k     \f   Frames
#--------------------------------------------------------------------------
  1  \w    -42.00  69.00   0.50    1.00    --   42.30 -82.00-150.00  222
  2  \w    -28.00  -2.00   0.50    1.00    --   42.30 -82.00  60.00   52
  3  \w     16.00  70.00   0.50    1.00    --   42.30 -82.00 -90.00  108
  4  \w     24.00  93.00   0.50    1.00    --   42.30  65.00  30.00  138
  5  \w     13.00  72.00   0.50    1.00    --   42.30 -43.00-120.00  118
  6  \w      6.00  70.00   0.50    1.00    --   42.30 -82.00  60.00  128
  7  \w     21.00  64.00   0.50    1.00    --   42.30  65.00 120.00   86
  8  \w     19.00  49.00   0.50    1.00    --   42.30  65.00 -30.00   60
  9  \w     43.00  68.00   0.50    1.00    --   42.30 -77.00-150.00   50
 10  \w     -9.00  65.00   0.50    1.00    --   42.30 -82.00-180.00  148
 11  \w    -46.00   7.00   0.50    1.00    --   42.30 -54.00 120.00  106
 12  \w     10.00  70.00   0.50    1.00    --   42.30 -82.00   0.00  120
 13  \w    -47.00   2.00   0.50    1.00    --   42.30 -82.00   0.00   98
 14  \w    -30.00  -4.00   0.50    1.00    --   42.30 -43.00-120.00   52
 15  \w     44.00  69.00   0.50    1.00    --   42.30 -82.00  90.00   50
 16  \w     42.00  67.00   0.50    1.00    --   42.30 -77.00 -90.00   50
 17  \w     42.00  67.00   0.50    1.00    --   42.30 -77.00 120.00   50
 18  \w      9.00  34.00   0.50    1.00    --   42.30 -77.00-150.00   50
 19  \w     31.00  86.00   0.50    1.00    --   42.30  43.00 120.00  110
 20  \w    -24.00   1.00   0.50    1.00    --   42.30 -77.00  90.00   50
 21  \w    100.00 125.00   0.50    1.00    --   42.30  43.00 120.00   50
 22  \w    -42.00   5.00   0.50    1.00    --   42.30 -82.00 -90.00   94
 23  \w     22.00 120.00   0.50    1.00    --   42.30  65.00-180.00  196
 24  \w     -9.00  16.00   0.50    1.00    --   42.30 -77.00 120.00   50
 25  \w     10.00  70.00   0.50    1.00    --   42.30 -43.00-180.00  120
 26  \w      5.00  34.00   0.50    1.50    --   93.70 -82.00 -90.00   58
 27  \w     59.00  96.00   0.50    1.50    --   93.70 -82.00 -30.00   74
 28  \w     29.00  98.00   0.50    1.50    --   93.70 -82.00-150.00  138
 29  \w     78.00 110.00   0.50    1.50    --   93.70 -33.00 120.00   64
 30  \w     26.00 114.00   0.50    1.50    --   93.70 -82.00  30.00  176
 31  \w      6.00  35.00   0.50    1.50    --   93.70 -33.00 120.00   58
 32  \w      8.00 111.00   0.50    1.50    --   93.70 -59.00 -90.00  206
 33  \w      4.00 180.00   0.50    1.50    --   93.70  -8.00 -90.00  352
 34  \w     12.00  99.00   0.50    1.50    --   93.70 -82.00 120.00  174
 35  \w    117.00 183.00   0.50    1.50    --   93.70  68.00 -90.00  132
 36  \w     73.00  98.00   0.50    1.50    --   93.70  68.00 -90.00   50
 37  \w     70.00  96.00   0.50    1.50    --   93.70 -82.00 -60.00   52
 38  \w      4.00  46.00   0.50    1.50    --   93.70 -42.00  60.00   84
 39  \w    135.00 183.00   0.50    1.50    --   93.70  50.00 -30.00   96
 40  \w     75.00 100.00   0.50    1.50    --   93.70 -82.00   0.00   50
 41  \w     50.00  96.00   0.50    1.50    --   93.70 -82.00 150.00   92
 42  \w      9.00  93.00   0.50    1.50    --   93.70 -82.00-180.00  168
 43  \w    152.00 183.00   0.50    1.50    --   93.70  68.00-180.00   62
 44  \w    114.00 139.00   0.50    1.50    --   93.70  68.00-180.00   50
 45  \w     49.00 101.00   0.50    1.50    --   93.70 -82.00 -90.00  104
 46  \w     99.00 124.00   0.50    1.50    --   93.70  68.00-150.00   50
 47  \w      8.00 120.00   0.50    1.50    --   93.70 -33.00 -90.00  224
 48  \w     10.00  98.00   0.50    1.50    --   93.70 -82.00-120.00  176
 49  \w     73.00  98.00   0.50    1.50    --   93.70 -82.00  70.41   50
 50  \w     42.00  91.00   0.50    1.50    --   93.70 -82.00  90.00   98
 51  \w     16.00  65.00   0.50    1.50    --   93.70 -82.00  70.41   98
;
_diffrn_measurement_device 'four-circle diffractometer'
_diffrn_measurement_device_type 'XtaLAB Pro II AFC12 (RINC): Kappa single'
_diffrn_measurement_method '\w scans'
_diffrn_orient_matrix_type 'CrysAlisPro convention (1999,Acta A55,543-557)'
_diffrn_orient_matrix_UB_11 -0.0442038000
_diffrn_orient_matrix_UB_12 0.0251858000
_diffrn_orient_matrix_UB_13 -0.0784437000
_diffrn_orient_matrix_UB_21 -0.0738023000
_diffrn_orient_matrix_UB_22 0.0100499000
_diffrn_orient_matrix_UB_23 0.0282074000
_diffrn_orient_matrix_UB_31 0.0190211000
_diffrn_orient_matrix_UB_32 0.0977921000
_diffrn_orient_matrix_UB_33 0.0173211000
_diffrn_radiation_monochromator mirror
_diffrn_radiation_probe x-ray
_diffrn_radiation_type CuK\a
_diffrn_radiation_wavelength 1.54184
_diffrn_reflns_av_R_equivalents 0.1064
_diffrn_reflns_av_unetI/netI 0.0869
_diffrn_reflns_Laue_measured_fraction_full 0.998
_diffrn_reflns_Laue_measured_fraction_max 0.998
_diffrn_reflns_limit_h_max 20
_diffrn_reflns_limit_h_min -20
_diffrn_reflns_limit_k_max 17
_diffrn_reflns_limit_k_min -12
_diffrn_reflns_limit_l_max 21
_diffrn_reflns_limit_l_min -21
_diffrn_reflns_number 49159
_diffrn_reflns_point_group_measured_fraction_full 0.998
_diffrn_reflns_point_group_measured_fraction_max 0.998
_diffrn_reflns_theta_full 63.687
_diffrn_reflns_theta_max 63.687
_diffrn_reflns_theta_min 3.085
_diffrn_source 'micro-focus sealed X-ray tube'
_diffrn_source_type 'Rigaku (Cu) X-ray Source'
_exptl_absorpt_coefficient_mu 0.510
_exptl_absorpt_correction_T_max 1.00000
_exptl_absorpt_correction_T_min 0.01903
_exptl_absorpt_correction_type multi-scan
_exptl_absorpt_process_details
;
CrysAlisPro 1.171.41.89a (Rigaku Oxford Diffraction, 2020)
Empirical absorption correction using spherical harmonics,
implemented in SCALE3 ABSPACK scaling algorithm.
;
_exptl_crystal_colour 'clear light colourless'
_exptl_crystal_colour_lustre clear
_exptl_crystal_colour_modifier light
_exptl_crystal_colour_primary colourless
_exptl_crystal_density_diffrn 1.078
_exptl_crystal_description block
_exptl_crystal_F_000 1728
_exptl_crystal_size_max 0.06
_exptl_crystal_size_mid 0.05
_exptl_crystal_size_min 0.04
_refine_diff_density_max 0.339
_refine_diff_density_min -0.354
_refine_diff_density_rms 0.062
_refine_ls_extinction_method none
_refine_ls_goodness_of_fit_ref 1.081
_refine_ls_hydrogen_treatment constr
_refine_ls_matrix_type full
_refine_ls_number_parameters 549
_refine_ls_number_reflns 8104
_refine_ls_number_restraints 0
_refine_ls_restrained_S_all 1.081
_refine_ls_R_factor_all 0.1251
_refine_ls_R_factor_gt 0.0955
_refine_ls_shift/su_max 0.000
_refine_ls_shift/su_mean 0.000
_refine_ls_structure_factor_coef Fsqd
_refine_ls_weighting_details 'w=1/[\s^2^(Fo^2^)+(0.1891P)^2^] where P=(Fo^2^+2Fc^2^)/3'
_refine_ls_weighting_scheme calc
_refine_ls_wR_factor_gt 0.2689
_refine_ls_wR_factor_ref 0.3144
_reflns_Friedel_coverage 0.000
_reflns_number_gt 4800
_reflns_number_total 8104
_reflns_threshold_expression 'I > 2\s(I)'
_cod_data_source_file d2sc05894d2.cif
_cod_data_source_block 2j-danjing4_auto
_cod_depositor_comments 'Adding full bibliography for 1568308--1568310.cif.'
_cod_database_code 1568310
_shelx_shelxl_version_number 2018/3
_shelx_space_group_comment
;
The symmetry employed for this shelxl refinement is uniquely defined
by the following loop, which should always be used as a source of
symmetry information in preference to the above space-group names.
They are only intended as comments.
;
_shelx_estimated_absorpt_t_max 0.980
_shelx_estimated_absorpt_t_min 0.970
_diffrn_oxdiff_digest_frames
;
014f011bcc05c801f8f6b8b718d8b2f1df00028aafc
;
_reflns_odcompleteness_completeness 99.86
_reflns_odcompleteness_iscentric 1
_reflns_odcompleteness_theta 66.97
_olex2_refinement_description
;
1. Fixed Uiso
 At 1.2 times of:
  All C(H) groups, All C(H,H) groups
 At 1.5 times of:
  All C(H,H,H) groups, All O(H) groups
2.a Ternary CH refined with riding coordinates:
 C16(H16), C44(H44)
2.b Secondary CH2 refined with riding coordinates:
 C9(H9A,H9B), C10(H10A,H10B), C13(H13A,H13B), C14(H14A,H14B), C37(H37A,H37B),
 C38(H38A,H38B), C41(H41A,H41B), C42(H42A,H42B)
2.c Aromatic/amide H refined with riding coordinates:
 C3(H3A), C4(H4), C6(H6), C7(H7), C18(H18), C19(H19), C21(H21), C22(H22),
 C24(H24), C25(H25), C26(H26), C27(H27), C28(H28), C31(H31), C32(H32), C33(H33),
  C34(H34), C46(H46), C47(H47), C49(H49), C50(H50), C52(H52), C53(H53),
 C54(H54), C55(H55), C56(H56)
2.d Idealised Me refined as rotating group:
 C1(H1A,H1B,H1C), C11(H11A,H11B,H11C), C15(H15A,H15B,H15C), C29(H29A,H29B,
 H29C), C36(H36A,H36B,H36C), C43(H43A,H43B,H43C)
2.e Idealised tetrahedral OH refined as rotating group:
 O1(H1), O3(H3)
;
_olex2_submission_special_instructions 'No special instructions were received'
_oxdiff_exptl_absorpt_empirical_details
;
Empirical correction (ABSPACK) includes:
- Absorption correction using spherical harmonics
- Frame scaling
;
_oxdiff_exptl_absorpt_empirical_full_max 22.635
_oxdiff_exptl_absorpt_empirical_full_min 0.404

loop_
_space_group_symop_operation_xyz
'x, y, z'
'-x+1/2, y+1/2, -z+1/2'
'-x, -y, -z'
'x-1/2, -y-1/2, z-1/2'

loop_
_atom_site_label
_atom_site_type_symbol
_atom_site_fract_x
_atom_site_fract_y
_atom_site_fract_z
_atom_site_U_iso_or_equiv
_atom_site_adp_type
_atom_site_occupancy
_atom_site_site_symmetry_order
_atom_site_calc_flag
_atom_site_refinement_flags_posn
_atom_site_refinement_flags_adp
_atom_site_refinement_flags_occupancy
_atom_site_disorder_assembly
_atom_site_disorder_group
O1 O 0.53128(13) 0.40777(13) 0.55291(13) 0.0851(6) Uani 1 1 d . . . . .
H1 H 0.544606 0.419598 0.514680 0.128 Uiso 1 1 calc GR . . . .
O2 O 0.91978(14) 0.46516(16) 0.62578(17) 0.1090(9) Uani 1 1 d . . . . .
C1 C 0.9243(3) 0.5492(3) 0.5938(4) 0.1455(19) Uani 1 1 d . . . . .
H1A H 0.929827 0.542207 0.543926 0.218 Uiso 1 1 calc GR . . . .
H1B H 0.967669 0.580528 0.622129 0.218 Uiso 1 1 calc GR . . . .
H1C H 0.878491 0.581807 0.593636 0.218 Uiso 1 1 calc GR . . . .
C2 C 0.85548(19) 0.4157(2) 0.5994(2) 0.0838(9) Uani 1 1 d . . . . .
C3 C 0.7980(2) 0.4371(2) 0.5399(2) 0.0846(9) Uani 1 1 d . . . . .
H3A H 0.801176 0.488505 0.513638 0.102 Uiso 1 1 calc R . . . .
C4 C 0.73546(18) 0.3828(2) 0.51879(19) 0.0789(9) Uani 1 1 d . . . . .
H4 H 0.696998 0.398123 0.478020 0.095 Uiso 1 1 calc R . . . .
C5 C 0.72834(17) 0.30591(19) 0.55669(18) 0.0727(8) Uani 1 1 d . . . . .
C6 C 0.78767(19) 0.2852(2) 0.61658(19) 0.0799(9) Uani 1 1 d . . . . .
H6 H 0.784845 0.233695 0.642856 0.096 Uiso 1 1 calc R . . . .
C7 C 0.85026(18) 0.3387(2) 0.6380(2) 0.0820(9) Uani 1 1 d . . . . .
H7 H 0.889192 0.323346 0.678386 0.098 Uiso 1 1 calc R . . . .
C8 C 0.65968(18) 0.2473(2) 0.53259(18) 0.0763(8) Uani 1 1 d . . . . .
C9 C 0.6712(2) 0.1714(3) 0.4837(2) 0.1047(12) Uani 1 1 d . . . . .
H9A H 0.623749 0.138385 0.471182 0.126 Uiso 1 1 calc R . . . .
H9B H 0.679527 0.195955 0.437961 0.126 Uiso 1 1 calc R . . . .
C10 C 0.7324(3) 0.1096(3) 0.5114(3) 0.1377(18) Uani 1 1 d . . . . .
H10A H 0.721123 0.079682 0.553799 0.165 Uiso 1 1 calc R . . . .
H10B H 0.779116 0.142857 0.528959 0.165 Uiso 1 1 calc R . . . .
C11 C 0.7474(3) 0.0412(3) 0.4587(3) 0.1296(16) Uani 1 1 d . . . . .
H11A H 0.765417 0.069052 0.419529 0.194 Uiso 1 1 calc GR . . . .
H11B H 0.700944 0.009782 0.438212 0.194 Uiso 1 1 calc GR . . . .
H11C H 0.785388 0.000737 0.484372 0.194 Uiso 1 1 calc GR . . . .
C12 C 0.59324(17) 0.26568(18) 0.55029(17) 0.0711(8) Uani 1 1 d . . . . .
C13 C 0.52182(17) 0.2100(2) 0.5268(2) 0.0811(9) Uani 1 1 d . . . . .
H13A H 0.517437 0.191219 0.476092 0.097 Uiso 1 1 calc R . . . .
H13B H 0.477704 0.246439 0.527737 0.097 Uiso 1 1 calc R . . . .
C14 C 0.5193(2) 0.1287(2) 0.5744(2) 0.1002(11) Uani 1 1 d . . . . .
H14A H 0.561186 0.089886 0.570739 0.120 Uiso 1 1 calc R . . . .
H14B H 0.526806 0.146713 0.625631 0.120 Uiso 1 1 calc R . . . .
C15 C 0.4455(3) 0.0790(3) 0.5522(4) 0.1437(19) Uani 1 1 d . . . . .
H15A H 0.434410 0.067591 0.499967 0.216 Uiso 1 1 calc GR . . . .
H15B H 0.404958 0.113360 0.563778 0.216 Uiso 1 1 calc GR . . . .
H15C H 0.449834 0.024181 0.578561 0.216 Uiso 1 1 calc GR . . . .
C16 C 0.58490(17) 0.34587(18) 0.59619(17) 0.0707(8) Uani 1 1 d . . . . .
H16 H 0.634882 0.374736 0.610929 0.085 Uiso 1 1 calc R . . . .
C17 C 0.55813(17) 0.32368(18) 0.66502(18) 0.0713(8) Uani 1 1 d . . . . .
C18 C 0.48361(18) 0.3352(2) 0.6716(2) 0.0812(9) Uani 1 1 d . . . . .
H18 H 0.446940 0.356942 0.631786 0.097 Uiso 1 1 calc R . . . .
C19 C 0.4634(2) 0.3145(2) 0.7373(2) 0.0907(10) Uani 1 1 d . . . . .
H19 H 0.412798 0.321957 0.740331 0.109 Uiso 1 1 calc R . . . .
C20 C 0.5157(2) 0.2833(2) 0.7982(2) 0.0841(9) Uani 1 1 d . . . . .
C21 C 0.5895(2) 0.2702(2) 0.7898(2) 0.0867(9) Uani 1 1 d . . . . .
H21 H 0.625894 0.246941 0.828997 0.104 Uiso 1 1 calc R . . . .
C22 C 0.61027(18) 0.2906(2) 0.72544(19) 0.0792(8) Uani 1 1 d . . . . .
H22 H 0.660675 0.281986 0.722320 0.095 Uiso 1 1 calc R . . . .
C23 C 0.4943(3) 0.2668(2) 0.8698(3) 0.0969(12) Uani 1 1 d . . . . .
C24 C 0.5473(3) 0.2797(3) 0.9363(3) 0.1164(14) Uani 1 1 d . . . . .
H24 H 0.596343 0.298425 0.935449 0.140 Uiso 1 1 calc R . . . .
C25 C 0.5288(4) 0.2652(4) 1.0038(3) 0.153(2) Uani 1 1 d . . . . .
H25 H 0.565435 0.274324 1.047495 0.184 Uiso 1 1 calc R . . . .
C26 C 0.4590(6) 0.2384(4) 1.0063(5) 0.172(3) Uani 1 1 d . . . . .
H26 H 0.447020 0.229010 1.051747 0.206 Uiso 1 1 calc R . . . .
C27 C 0.4053(5) 0.2248(4) 0.9430(5) 0.157(3) Uani 1 1 d . . . . .
H27 H 0.356715 0.205977 0.945493 0.189 Uiso 1 1 calc R . . . .
C28 C 0.4220(3) 0.2388(3) 0.8732(3) 0.1239(16) Uani 1 1 d . . . . .
H28 H 0.384829 0.229184 0.830049 0.149 Uiso 1 1 calc R . . . .
O3 O 0.46276(12) 0.55884(13) 0.59486(13) 0.0816(6) Uani 1 1 d . . . . .
H3 H 0.488686 0.516288 0.588666 0.122 Uiso 1 1 calc GR . . . .
O4 O 0.74721(19) 0.7953(2) 0.4710(2) 0.1275(10) Uani 1 1 d . . . . .
C29 C 0.7449(4) 0.7601(4) 0.4001(3) 0.160(2) Uani 1 1 d . . . . .
H29A H 0.768679 0.800535 0.372631 0.239 Uiso 1 1 calc GR . . . .
H29B H 0.692622 0.750951 0.374511 0.239 Uiso 1 1 calc GR . . . .
H29C H 0.771702 0.704990 0.405129 0.239 Uiso 1 1 calc GR . . . .
C30 C 0.7217(2) 0.7437(3) 0.5206(3) 0.0977(11) Uani 1 1 d . . . . .
C31 C 0.7209(2) 0.7831(3) 0.5876(3) 0.1050(12) Uani 1 1 d . . . . .
H31 H 0.736332 0.841385 0.595922 0.126 Uiso 1 1 calc R . . . .
C32 C 0.6977(2) 0.7372(3) 0.6411(2) 0.0992(11) Uani 1 1 d . . . . .
H32 H 0.699051 0.764613 0.686113 0.119 Uiso 1 1 calc R . . . .
C33 C 0.6953(2) 0.6589(3) 0.5080(2) 0.0962(11) Uani 1 1 d . . . . .
H33 H 0.693607 0.632148 0.462621 0.115 Uiso 1 1 calc R . . . .
C34 C 0.6711(2) 0.6135(2) 0.5633(2) 0.0911(10) Uani 1 1 d . . . . .
H34 H 0.653882 0.555870 0.554403 0.109 Uiso 1 1 calc R . . . .
C35 C 0.67192(18) 0.6510(2) 0.6313(2) 0.0837(9) Uani 1 1 d . . . . .
C36 C 0.8350(3) 0.4833(3) 0.7913(3) 0.1205(14) Uani 1 1 d . . . . .
H36A H 0.859760 0.432540 0.776671 0.181 Uiso 1 1 calc GR . . . .
H36B H 0.821047 0.471487 0.837180 0.181 Uiso 1 1 calc GR . . . .
H36C H 0.869332 0.532639 0.797366 0.181 Uiso 1 1 calc GR . . . .
C37 C 0.7627(3) 0.5047(3) 0.7313(3) 0.1296(16) Uani 1 1 d . . . . .
H37A H 0.777724 0.523847 0.686875 0.156 Uiso 1 1 calc R . . . .
H37B H 0.732453 0.451535 0.719337 0.156 Uiso 1 1 calc R . . . .
C38 C 0.7159(2) 0.5727(3) 0.7540(2) 0.1055(12) Uani 1 1 d . . . . .
H38A H 0.747816 0.623398 0.771403 0.127 Uiso 1 1 calc R . . . .
H38B H 0.696257 0.550769 0.795025 0.127 Uiso 1 1 calc R . . . .
C39 C 0.6487(2) 0.6020(2) 0.6921(2) 0.0872(9) Uani 1 1 d . . . . .
C40 C 0.57577(19) 0.5885(2) 0.69440(18) 0.0763(8) Uani 1 1 d . . . . .
C41 C 0.5514(2) 0.5393(2) 0.75477(18) 0.0834(9) Uani 1 1 d . . . . .
H41A H 0.584328 0.488331 0.767266 0.100 Uiso 1 1 calc R . . . .
H41B H 0.499837 0.517757 0.735412 0.100 Uiso 1 1 calc R . . . .
C42 C 0.5523(3) 0.5902(2) 0.8263(2) 0.0977(11) Uani 1 1 d . . . . .
H42A H 0.603400 0.612775 0.846133 0.117 Uiso 1 1 calc R . . . .
H42B H 0.517852 0.640070 0.815071 0.117 Uiso 1 1 calc R . . . .
C43 C 0.5289(4) 0.5340(3) 0.8835(3) 0.158(2) Uani 1 1 d . . . . .
H43A H 0.475833 0.518624 0.867031 0.237 Uiso 1 1 calc GR . . . .
H43B H 0.536489 0.565932 0.929165 0.237 Uiso 1 1 calc GR . . . .
H43C H 0.559244 0.481324 0.890887 0.237 Uiso 1 1 calc GR . . . .
C44 C 0.51201(17) 0.62687(19) 0.63443(18) 0.0735(8) Uani 1 1 d . . . . .
H44 H 0.535166 0.658554 0.599124 0.088 Uiso 1 1 calc R . . . .
C45 C 0.46477(17) 0.69077(19) 0.66654(17) 0.0727(8) Uani 1 1 d . . . . .
C46 C 0.49257(18) 0.77552(19) 0.68418(18) 0.0758(8) Uani 1 1 d . . . . .
H46 H 0.538376 0.792365 0.672971 0.091 Uiso 1 1 calc R . . . .
C47 C 0.45397(18) 0.8345(2) 0.71761(19) 0.0803(9) Uani 1 1 d . . . . .
H47 H 0.474795 0.890089 0.729593 0.096 Uiso 1 1 calc R . . . .
C48 C 0.38378(18) 0.8135(2) 0.73438(19) 0.0789(8) Uani 1 1 d . . . . .
C49 C 0.35588(19) 0.7294(2) 0.7151(2) 0.0851(9) Uani 1 1 d . . . . .
H49 H 0.309388 0.712824 0.724965 0.102 Uiso 1 1 calc R . . . .
C50 C 0.39504(19) 0.6701(2) 0.68195(19) 0.0817(9) Uani 1 1 d . . . . .
H50 H 0.374157 0.614543 0.669521 0.098 Uiso 1 1 calc R . . . .
C51 C 0.34330(19) 0.8784(2) 0.7704(2) 0.0835(9) Uani 1 1 d . . . . .
C52 C 0.2653(2) 0.8912(3) 0.7485(2) 0.1022(11) Uani 1 1 d . . . . .
H52 H 0.236427 0.856762 0.710826 0.123 Uiso 1 1 calc R . . . .
C53 C 0.2299(2) 0.9546(3) 0.7820(3) 0.1223(15) Uani 1 1 d . . . . .
H53 H 0.177402 0.963430 0.766248 0.147 Uiso 1 1 calc R . . . .
C54 C 0.2716(3) 1.0044(3) 0.8383(3) 0.1277(16) Uani 1 1 d . . . . .
H54 H 0.247298 1.046607 0.861014 0.153 Uiso 1 1 calc R . . . .
C55 C 0.3477(2) 0.9927(3) 0.8611(3) 0.1209(15) Uani 1 1 d . . . . .
H55 H 0.375664 1.026843 0.899498 0.145 Uiso 1 1 calc R . . . .
C56 C 0.3842(2) 0.9304(3) 0.8277(2) 0.1028(12) Uani 1 1 d . . . . .
H56 H 0.436760 0.922891 0.843739 0.123 Uiso 1 1 calc R . . . .

loop_
_atom_site_aniso_label
_atom_site_aniso_U_11
_atom_site_aniso_U_22
_atom_site_aniso_U_33
_atom_site_aniso_U_23
_atom_site_aniso_U_13
_atom_site_aniso_U_12
O1 0.1069(17) 0.0700(13) 0.0862(15) 0.0024(10) 0.0385(12) 0.0150(11)
O2 0.0796(15) 0.0874(17) 0.160(3) -0.0052(15) 0.0287(15) -0.0138(12)
C1 0.123(4) 0.098(3) 0.216(6) 0.006(3) 0.039(4) -0.036(3)
C2 0.072(2) 0.076(2) 0.114(3) -0.0111(18) 0.043(2) 0.0015(15)
C3 0.087(2) 0.0681(19) 0.111(3) 0.0074(17) 0.048(2) 0.0061(16)
C4 0.0744(19) 0.077(2) 0.094(2) 0.0070(16) 0.0363(17) 0.0049(15)
C5 0.0748(18) 0.0670(17) 0.087(2) -0.0055(14) 0.0399(16) 0.0051(13)
C6 0.084(2) 0.0724(19) 0.091(2) 0.0020(15) 0.0355(18) 0.0026(15)
C7 0.077(2) 0.078(2) 0.094(2) 0.0008(17) 0.0269(17) 0.0044(16)
C8 0.0792(19) 0.0683(18) 0.087(2) -0.0049(14) 0.0300(16) 0.0035(14)
C9 0.097(2) 0.091(2) 0.134(3) -0.031(2) 0.044(2) 0.0047(19)
C10 0.120(3) 0.108(3) 0.186(5) -0.051(3) 0.037(3) 0.026(3)
C11 0.131(3) 0.094(3) 0.178(5) -0.034(3) 0.065(3) 0.017(2)
C12 0.0759(18) 0.0616(16) 0.083(2) -0.0022(13) 0.0341(15) 0.0029(13)
C13 0.0750(19) 0.074(2) 0.100(2) -0.0109(16) 0.0324(17) -0.0022(14)
C14 0.102(3) 0.066(2) 0.137(3) -0.0005(19) 0.039(2) -0.0129(17)
C15 0.121(3) 0.097(3) 0.221(6) 0.007(3) 0.054(4) -0.028(2)
C16 0.0734(18) 0.0663(17) 0.080(2) -0.0004(13) 0.0329(15) 0.0036(13)
C17 0.0744(18) 0.0614(16) 0.087(2) -0.0042(14) 0.0373(16) 0.0007(13)
C18 0.0742(19) 0.080(2) 0.096(2) 0.0019(16) 0.0336(17) 0.0043(15)
C19 0.078(2) 0.092(2) 0.117(3) 0.002(2) 0.053(2) 0.0029(17)
C20 0.092(2) 0.0723(19) 0.104(3) 0.0066(17) 0.055(2) 0.0039(16)
C21 0.088(2) 0.089(2) 0.095(2) 0.0129(17) 0.0459(19) 0.0128(17)
C22 0.0737(19) 0.084(2) 0.089(2) 0.0057(16) 0.0387(17) 0.0058(15)
C23 0.120(3) 0.074(2) 0.123(3) 0.0107(19) 0.080(3) 0.0057(19)
C24 0.158(4) 0.106(3) 0.109(3) 0.011(2) 0.080(3) 0.000(3)
C25 0.229(7) 0.133(4) 0.131(4) 0.012(3) 0.110(5) -0.004(4)
C26 0.254(9) 0.134(5) 0.177(7) 0.008(5) 0.153(7) 0.000(5)
C27 0.188(6) 0.113(4) 0.224(7) 0.020(4) 0.158(6) -0.008(4)
C28 0.138(4) 0.097(3) 0.172(4) 0.017(3) 0.108(3) 0.002(2)
O3 0.0888(14) 0.0696(13) 0.0913(15) -0.0140(10) 0.0312(12) 0.0043(10)
O4 0.138(2) 0.125(2) 0.137(3) 0.0192(19) 0.067(2) -0.0123(17)
C29 0.177(5) 0.192(6) 0.132(5) 0.016(4) 0.080(4) -0.021(4)
C30 0.088(2) 0.096(3) 0.122(3) 0.014(2) 0.051(2) 0.0057(19)
C31 0.103(3) 0.094(3) 0.130(4) -0.003(2) 0.051(3) -0.011(2)
C32 0.096(2) 0.100(3) 0.112(3) -0.008(2) 0.046(2) -0.002(2)
C33 0.092(2) 0.102(3) 0.106(3) -0.003(2) 0.045(2) 0.009(2)
C34 0.087(2) 0.089(2) 0.108(3) 0.0012(19) 0.046(2) 0.0050(17)
C35 0.0737(19) 0.091(2) 0.096(2) -0.0014(18) 0.0389(18) 0.0108(16)
C36 0.115(3) 0.125(3) 0.116(3) -0.008(2) 0.018(3) 0.036(3)
C37 0.144(4) 0.136(4) 0.107(3) -0.012(3) 0.026(3) 0.044(3)
C38 0.097(3) 0.123(3) 0.102(3) -0.001(2) 0.032(2) 0.016(2)
C39 0.085(2) 0.092(2) 0.090(2) 0.0001(17) 0.0323(19) 0.0112(17)
C40 0.081(2) 0.0707(18) 0.086(2) -0.0063(15) 0.0374(17) 0.0052(14)
C41 0.096(2) 0.075(2) 0.087(2) -0.0021(15) 0.0384(18) 0.0017(16)
C42 0.124(3) 0.087(2) 0.093(2) -0.0078(18) 0.046(2) -0.0035(19)
C43 0.263(7) 0.126(4) 0.112(4) -0.001(3) 0.098(4) -0.022(4)
C44 0.0762(18) 0.0681(18) 0.085(2) -0.0090(14) 0.0357(16) -0.0011(14)
C45 0.0778(19) 0.0678(18) 0.080(2) -0.0048(14) 0.0348(16) -0.0016(14)
C46 0.0746(18) 0.0702(19) 0.093(2) -0.0093(15) 0.0418(16) -0.0005(14)
C47 0.081(2) 0.0712(18) 0.098(2) -0.0149(16) 0.0398(18) -0.0052(15)
C48 0.0792(19) 0.077(2) 0.089(2) -0.0093(15) 0.0371(17) 0.0011(15)
C49 0.080(2) 0.082(2) 0.106(3) -0.0092(17) 0.0483(18) -0.0025(16)
C50 0.084(2) 0.0729(19) 0.099(2) -0.0104(16) 0.0425(18) -0.0105(15)
C51 0.079(2) 0.084(2) 0.096(2) -0.0115(17) 0.0388(18) 0.0092(16)
C52 0.081(2) 0.111(3) 0.120(3) -0.025(2) 0.035(2) 0.0097(19)
C53 0.081(2) 0.137(4) 0.155(4) -0.031(3) 0.040(3) 0.028(2)
C54 0.107(3) 0.132(4) 0.154(4) -0.046(3) 0.050(3) 0.027(3)
C55 0.097(3) 0.135(3) 0.135(3) -0.052(3) 0.035(3) 0.023(2)
C56 0.087(2) 0.112(3) 0.114(3) -0.034(2) 0.033(2) 0.013(2)

loop_
_atom_type_symbol
_atom_type_description
_atom_type_scat_dispersion_real
_atom_type_scat_dispersion_imag
_atom_type_scat_source
C C 0.0181 0.0091 'International Tables Vol C Tables 4.2.6.8 and 6.1.1.4'
H H 0.0000 0.0000 'International Tables Vol C Tables 4.2.6.8 and 6.1.1.4'
O O 0.0492 0.0322 'International Tables Vol C Tables 4.2.6.8 and 6.1.1.4'

loop_
_geom_angle_atom_site_label_1
_geom_angle_atom_site_label_2
_geom_angle_atom_site_label_3
_geom_angle
_geom_angle_site_symmetry_1
_geom_angle_site_symmetry_3
_geom_angle_publ_flag
C16 O1 H1 109.5 . . ?
C2 O2 C1 117.9(3) . . ?
O2 C1 H1A 109.5 . . ?
O2 C1 H1B 109.5 . . ?
O2 C1 H1C 109.5 . . ?
H1A C1 H1B 109.5 . . ?
H1A C1 H1C 109.5 . . ?
H1B C1 H1C 109.5 . . ?
O2 C2 C7 115.4(3) . . ?
C3 C2 O2 125.2(3) . . ?
C3 C2 C7 119.4(3) . . ?
C2 C3 H3A 119.9 . . ?
C2 C3 C4 120.3(3) . . ?
C4 C3 H3A 119.9 . . ?
C3 C4 H4 119.2 . . ?
C3 C4 C5 121.7(3) . . ?
C5 C4 H4 119.2 . . ?
C4 C5 C6 117.0(3) . . ?
C4 C5 C8 120.9(3) . . ?
C6 C5 C8 122.1(3) . . ?
C5 C6 H6 119.1 . . ?
C7 C6 C5 121.8(3) . . ?
C7 C6 H6 119.1 . . ?
C2 C7 H7 120.1 . . ?
C6 C7 C2 119.9(3) . . ?
C6 C7 H7 120.1 . . ?
C5 C8 C9 114.5(3) . . ?
C12 C8 C5 121.4(3) . . ?
C12 C8 C9 124.1(3) . . ?
C8 C9 H9A 107.7 . . ?
C8 C9 H9B 107.7 . . ?
H9A C9 H9B 107.1 . . ?
C10 C9 C8 118.6(4) . . ?
C10 C9 H9A 107.7 . . ?
C10 C9 H9B 107.7 . . ?
C9 C10 H10A 108.0 . . ?
C9 C10 H10B 108.0 . . ?
C9 C10 C11 117.0(4) . . ?
H10A C10 H10B 107.3 . . ?
C11 C10 H10A 108.0 . . ?
C11 C10 H10B 108.0 . . ?
C10 C11 H11A 109.5 . . ?
C10 C11 H11B 109.5 . . ?
C10 C11 H11C 109.5 . . ?
H11A C11 H11B 109.5 . . ?
H11A C11 H11C 109.5 . . ?
H11B C11 H11C 109.5 . . ?
C8 C12 C13 123.9(3) . . ?
C8 C12 C16 121.0(3) . . ?
C16 C12 C13 115.1(2) . . ?
C12 C13 H13A 108.6 . . ?
C12 C13 H13B 108.6 . . ?
C12 C13 C14 114.9(3) . . ?
H13A C13 H13B 107.5 . . ?
C14 C13 H13A 108.6 . . ?
C14 C13 H13B 108.6 . . ?
C13 C14 H14A 109.0 . . ?
C13 C14 H14B 109.0 . . ?
H14A C14 H14B 107.8 . . ?
C15 C14 C13 113.0(4) . . ?
C15 C14 H14A 109.0 . . ?
C15 C14 H14B 109.0 . . ?
C14 C15 H15A 109.5 . . ?
C14 C15 H15B 109.5 . . ?
C14 C15 H15C 109.5 . . ?
H15A C15 H15B 109.5 . . ?
H15A C15 H15C 109.5 . . ?
H15B C15 H15C 109.5 . . ?
O1 C16 C12 110.4(2) . . ?
O1 C16 H16 108.3 . . ?
O1 C16 C17 108.4(2) . . ?
C12 C16 H16 108.3 . . ?
C17 C16 C12 113.0(2) . . ?
C17 C16 H16 108.3 . . ?
C18 C17 C16 123.5(3) . . ?
C22 C17 C16 118.9(3) . . ?
C22 C17 C18 117.7(3) . . ?
C17 C18 H18 119.9 . . ?
C17 C18 C19 120.2(3) . . ?
C19 C18 H18 119.9 . . ?
C18 C19 H19 118.9 . . ?
C20 C19 C18 122.2(3) . . ?
C20 C19 H19 118.9 . . ?
C19 C20 C21 116.6(3) . . ?
C19 C20 C23 121.6(3) . . ?
C21 C20 C23 121.8(4) . . ?
C20 C21 H21 119.1 . . ?
C22 C21 C20 121.8(3) . . ?
C22 C21 H21 119.1 . . ?
C17 C22 H22 119.3 . . ?
C21 C22 C17 121.5(3) . . ?
C21 C22 H22 119.3 . . ?
C24 C23 C20 120.4(4) . . ?
C28 C23 C20 122.1(5) . . ?
C28 C23 C24 117.5(4) . . ?
C23 C24 H24 119.2 . . ?
C25 C24 C23 121.6(5) . . ?
C25 C24 H24 119.2 . . ?
C24 C25 H25 119.9 . . ?
C26 C25 C24 120.2(7) . . ?
C26 C25 H25 119.9 . . ?
C25 C26 H26 119.8 . . ?
C25 C26 C27 120.4(7) . . ?
C27 C26 H26 119.8 . . ?
C26 C27 H27 119.5 . . ?
C26 C27 C28 120.9(6) . . ?
C28 C27 H27 119.5 . . ?
C23 C28 C27 119.3(6) . . ?
C23 C28 H28 120.4 . . ?
C27 C28 H28 120.4 . . ?
C44 O3 H3 109.5 . . ?
C30 O4 C29 118.0(4) . . ?
O4 C29 H29A 109.5 . . ?
O4 C29 H29B 109.5 . . ?
O4 C29 H29C 109.5 . . ?
H29A C29 H29B 109.5 . . ?
H29A C29 H29C 109.5 . . ?
H29B C29 H29C 109.5 . . ?
O4 C30 C31 115.7(4) . . ?
O4 C30 C33 125.3(4) . . ?
C33 C30 C31 119.0(4) . . ?
C30 C31 H31 119.8 . . ?
C32 C31 C30 120.4(4) . . ?
C32 C31 H31 119.8 . . ?
C31 C32 H32 118.7 . . ?
C31 C32 C35 122.6(4) . . ?
C35 C32 H32 118.7 . . ?
C30 C33 H33 120.2 . . ?
C30 C33 C34 119.6(4) . . ?
C34 C33 H33 120.2 . . ?
C33 C34 H34 118.9 . . ?
C35 C34 C33 122.1(4) . . ?
C35 C34 H34 118.9 . . ?
C32 C35 C39 121.0(3) . . ?
C34 C35 C32 116.3(3) . . ?
C34 C35 C39 122.7(3) . . ?
H36A C36 H36B 109.5 . . ?
H36A C36 H36C 109.5 . . ?
H36B C36 H36C 109.5 . . ?
C37 C36 H36A 109.5 . . ?
C37 C36 H36B 109.5 . . ?
C37 C36 H36C 109.5 . . ?
C36 C37 H37A 109.0 . . ?
C36 C37 H37B 109.0 . . ?
H37A C37 H37B 107.8 . . ?
C38 C37 C36 112.8(4) . . ?
C38 C37 H37A 109.0 . . ?
C38 C37 H37B 109.0 . . ?
C37 C38 H38A 108.9 . . ?
C37 C38 H38B 108.9 . . ?
C37 C38 C39 113.5(3) . . ?
H38A C38 H38B 107.7 . . ?
C39 C38 H38A 108.9 . . ?
C39 C38 H38B 108.9 . . ?
C35 C39 C38 113.9(3) . . ?
C40 C39 C35 123.3(3) . . ?
C40 C39 C38 122.8(3) . . ?
C39 C40 C41 124.0(3) . . ?
C39 C40 C44 119.8(3) . . ?
C41 C40 C44 116.1(3) . . ?
C40 C41 H41A 108.1 . . ?
C40 C41 H41B 108.1 . . ?
C40 C41 C42 116.9(3) . . ?
H41A C41 H41B 107.3 . . ?
C42 C41 H41A 108.1 . . ?
C42 C41 H41B 108.1 . . ?
C41 C42 H42A 109.1 . . ?
C41 C42 H42B 109.1 . . ?
H42A C42 H42B 107.9 . . ?
C43 C42 C41 112.3(3) . . ?
C43 C42 H42A 109.1 . . ?
C43 C42 H42B 109.1 . . ?
C42 C43 H43A 109.5 . . ?
C42 C43 H43B 109.5 . . ?
C42 C43 H43C 109.5 . . ?
H43A C43 H43B 109.5 . . ?
H43A C43 H43C 109.5 . . ?
H43B C43 H43C 109.5 . . ?
O3 C44 C40 111.7(2) . . ?
O3 C44 H44 108.3 . . ?
O3 C44 C45 109.2(2) . . ?
C40 C44 H44 108.3 . . ?
C45 C44 C40 110.9(3) . . ?
C45 C44 H44 108.3 . . ?
C46 C45 C44 119.1(3) . . ?
C50 C45 C44 123.9(3) . . ?
C50 C45 C46 117.0(3) . . ?
C45 C46 H46 119.3 . . ?
C47 C46 C45 121.4(3) . . ?
C47 C46 H46 119.3 . . ?
C46 C47 H47 119.1 . . ?
C46 C47 C48 121.9(3) . . ?
C48 C47 H47 119.1 . . ?
C47 C48 C51 120.8(3) . . ?
C49 C48 C47 116.2(3) . . ?
C49 C48 C51 123.0(3) . . ?
C48 C49 H49 119.1 . . ?
C50 C49 C48 121.8(3) . . ?
C50 C49 H49 119.1 . . ?
C45 C50 H50 119.2 . . ?
C49 C50 C45 121.7(3) . . ?
C49 C50 H50 119.2 . . ?
C52 C51 C48 122.3(3) . . ?
C52 C51 C56 117.8(3) . . ?
C56 C51 C48 119.9(3) . . ?
C51 C52 H52 119.7 . . ?
C53 C52 C51 120.5(4) . . ?
C53 C52 H52 119.7 . . ?
C52 C53 H53 119.9 . . ?
C54 C53 C52 120.2(4) . . ?
C54 C53 H53 119.9 . . ?
C53 C54 H54 119.8 . . ?
C55 C54 C53 120.5(4) . . ?
C55 C54 H54 119.8 . . ?
C54 C55 H55 119.9 . . ?
C54 C55 C56 120.2(4) . . ?
C56 C55 H55 119.9 . . ?
C51 C56 H56 119.6 . . ?
C55 C56 C51 120.8(4) . . ?
C55 C56 H56 119.6 . . ?

loop_
_geom_bond_atom_site_label_1
_geom_bond_atom_site_label_2
_geom_bond_distance
_geom_bond_site_symmetry_2
_geom_bond_publ_flag
O1 H1 0.8200 . ?
O1 C16 1.450(4) . ?
O2 C1 1.418(5) . ?
O2 C2 1.371(4) . ?
C1 H1A 0.9600 . ?
C1 H1B 0.9600 . ?
C1 H1C 0.9600 . ?
C2 C3 1.366(5) . ?
C2 C7 1.386(5) . ?
C3 H3A 0.9300 . ?
C3 C4 1.376(5) . ?
C4 H4 0.9300 . ?
C4 C5 1.384(4) . ?
C5 C6 1.388(5) . ?
C5 C8 1.503(4) . ?
C6 H6 0.9300 . ?
C6 C7 1.370(5) . ?
C7 H7 0.9300 . ?
C8 C9 1.511(5) . ?
C8 C12 1.339(4) . ?
C9 H9A 0.9700 . ?
C9 H9B 0.9700 . ?
C9 C10 1.447(6) . ?
C10 H10A 0.9700 . ?
C10 H10B 0.9700 . ?
C10 C11 1.495(6) . ?
C11 H11A 0.9600 . ?
C11 H11B 0.9600 . ?
C11 H11C 0.9600 . ?
C12 C13 1.515(4) . ?
C12 C16 1.514(4) . ?
C13 H13A 0.9700 . ?
C13 H13B 0.9700 . ?
C13 C14 1.525(5) . ?
C14 H14A 0.9700 . ?
C14 H14B 0.9700 . ?
C14 C15 1.500(6) . ?
C15 H15A 0.9600 . ?
C15 H15B 0.9600 . ?
C15 H15C 0.9600 . ?
C16 H16 0.9800 . ?
C16 C17 1.505(4) . ?
C17 C18 1.383(4) . ?
C17 C22 1.381(4) . ?
C18 H18 0.9300 . ?
C18 C19 1.388(5) . ?
C19 H19 0.9300 . ?
C19 C20 1.378(5) . ?
C20 C21 1.384(5) . ?
C20 C23 1.490(5) . ?
C21 H21 0.9300 . ?
C21 C22 1.368(4) . ?
C22 H22 0.9300 . ?
C23 C24 1.389(6) . ?
C23 C28 1.381(6) . ?
C24 H24 0.9300 . ?
C24 C25 1.387(6) . ?
C25 H25 0.9300 . ?
C25 C26 1.329(10) . ?
C26 H26 0.9300 . ?
C26 C27 1.355(10) . ?
C27 H27 0.9300 . ?
C27 C28 1.412(8) . ?
C28 H28 0.9300 . ?
O3 H3 0.8200 . ?
O3 C44 1.446(4) . ?
O4 C29 1.412(6) . ?
O4 C30 1.367(5) . ?
C29 H29A 0.9600 . ?
C29 H29B 0.9600 . ?
C29 H29C 0.9600 . ?
C30 C31 1.383(6) . ?
C30 C33 1.373(5) . ?
C31 H31 0.9300 . ?
C31 C32 1.356(5) . ?
C32 H32 0.9300 . ?
C32 C35 1.386(5) . ?
C33 H33 0.9300 . ?
C33 C34 1.389(5) . ?
C34 H34 0.9300 . ?
C34 C35 1.382(5) . ?
C35 C39 1.491(5) . ?
C36 H36A 0.9600 . ?
C36 H36B 0.9600 . ?
C36 H36C 0.9600 . ?
C36 C37 1.539(6) . ?
C37 H37A 0.9700 . ?
C37 H37B 0.9700 . ?
C37 C38 1.455(6) . ?
C38 H38A 0.9700 . ?
C38 H38B 0.9700 . ?
C38 C39 1.530(5) . ?
C39 C40 1.336(5) . ?
C40 C41 1.495(4) . ?
C40 C44 1.519(5) . ?
C41 H41A 0.9700 . ?
C41 H41B 0.9700 . ?
C41 C42 1.534(5) . ?
C42 H42A 0.9700 . ?
C42 H42B 0.9700 . ?
C42 C43 1.497(6) . ?
C43 H43A 0.9600 . ?
C43 H43B 0.9600 . ?
C43 H43C 0.9600 . ?
C44 H44 0.9800 . ?
C44 C45 1.500(4) . ?
C45 C46 1.392(4) . ?
C45 C50 1.384(4) . ?
C46 H46 0.9300 . ?
C46 C47 1.366(4) . ?
C47 H47 0.9300 . ?
C47 C48 1.404(4) . ?
C48 C49 1.388(4) . ?
C48 C51 1.474(4) . ?
C49 H49 0.9300 . ?
C49 C50 1.374(4) . ?
C50 H50 0.9300 . ?
C51 C52 1.380(5) . ?
C51 C56 1.392(5) . ?
C52 H52 0.9300 . ?
C52 C53 1.380(5) . ?
C53 H53 0.9300 . ?
C53 C54 1.367(6) . ?
C54 H54 0.9300 . ?
C54 C55 1.346(6) . ?
C55 H55 0.9300 . ?
C55 C56 1.378(5) . ?
C56 H56 0.9300 . ?
